data_4087165
loop_
_publ_author_name
'Anker, Mathew D.'
'Colebatch, Annie L.'
'Iversen, Kalon J.'
'Wilson, David J. D.'
'Dutton, Jason L.'
'Garc\'ia, Luc\'ia'
'Hill, Michael S.'
'Liptrot, David J.'
'Mahon, Mary F.'

_publ_section_title
;
 Alane-Centered Ring Expansion of N-Heterocyclic Carbenes
;
_journal_issue 6
_journal_name_full Organometallics
_journal_page_first 1173
_journal_paper_doi 10.1021/acs.organomet.7b00056
_journal_volume 36
_journal_year 2017
_chemical_formula_moiety 'C44 H55 Al N4'
_chemical_formula_sum 'C44 H55 Al N4'
_chemical_formula_weight 666.93
_chemical_name_systematic
;
 ?
;
_space_group_crystal_system monoclinic
_space_group_IT_number 13
_space_group_name_Hall '-P 2yac'
_space_group_name_H-M_alt 'P 1 2/n 1'
_symmetry_space_group_name_Hall '-P 2yac'
_symmetry_space_group_name_H-M 'P 1 2/n 1'
_atom_sites_solution_hydrogens geom
_atom_sites_solution_primary direct
_audit_creation_date 2017-01-23
_audit_creation_method
;
Olex2 1.2
(compiled 2017.01.04 svn.r3372 for OlexSys, GUI svn.r5292)
;
_cell_angle_alpha 90
_cell_angle_beta 102.8102(10)
_cell_angle_gamma 90
_cell_formula_units_Z 8
_cell_length_a 21.1542(2)
_cell_length_b 15.35141(13)
_cell_length_c 26.8601(3)
_cell_measurement_reflns_used 27386
_cell_measurement_temperature 150.00(10)
_cell_measurement_theta_max 71.8880
_cell_measurement_theta_min 4.1650
_cell_volume 8505.62(15)
_computing_cell_refinement
;
CrysAlisPro, Agilent Technologies,
Version 1.171.37.35 (release 13-08-2014 CrysAlis171 .NET)
(compiled Aug 13 2014,18:06:01)
;
_computing_data_collection
;
CrysAlisPro, Agilent Technologies,
Version 1.171.37.35 (release 13-08-2014 CrysAlis171 .NET)
(compiled Aug 13 2014,18:06:01)
;
_computing_data_reduction
;
CrysAlisPro, Agilent Technologies,
Version 1.171.37.35 (release 13-08-2014 CrysAlis171 .NET)
(compiled Aug 13 2014,18:06:01)
;
_computing_molecular_graphics 'Olex2 (Dolomanov et al., 2009)'
_computing_publication_material 'Olex2 (Dolomanov et al., 2009)'
_computing_structure_refinement 'ShelXL (Sheldrick, 2015)'
_computing_structure_solution 'ShelXS (Sheldrick, 2008)'
_diffrn_ambient_temperature 150.00(10)
_diffrn_detector_area_resol_mean 8.1150
_diffrn_detector_type EosS2
_diffrn_measured_fraction_theta_full 0.999
_diffrn_measured_fraction_theta_max 0.990
_diffrn_measurement_device 'four-circle diffractometer'
_diffrn_measurement_device_type 'SuperNova, Dual, Cu at zero, EosS2'
_diffrn_measurement_method '\w scans'
_diffrn_radiation_type CuK\a
_diffrn_radiation_wavelength 1.54184
_diffrn_reflns_av_R_equivalents 0.0414
_diffrn_reflns_av_unetI/netI 0.0337
_diffrn_reflns_Laue_measured_fraction_full 0.999
_diffrn_reflns_Laue_measured_fraction_max 0.990
_diffrn_reflns_limit_h_max 26
_diffrn_reflns_limit_h_min -25
_diffrn_reflns_limit_k_max 18
_diffrn_reflns_limit_k_min -11
_diffrn_reflns_limit_l_max 32
_diffrn_reflns_limit_l_min -33
_diffrn_reflns_number 73011
_diffrn_reflns_point_group_measured_fraction_full 0.999
_diffrn_reflns_point_group_measured_fraction_max 0.990
_diffrn_reflns_theta_full 67.684
_diffrn_reflns_theta_max 71.959
_diffrn_reflns_theta_min 4.164
_exptl_absorpt_coefficient_mu 0.688
_exptl_absorpt_correction_T_max 1.00000
_exptl_absorpt_correction_T_min 0.85995
_exptl_absorpt_correction_type multi-scan
_exptl_absorpt_process_details
;
CrysAlisPro, Agilent Technologies,
Version 1.171.37.35 (release 13-08-2014 CrysAlis171 .NET)
(compiled Aug 13 2014,18:06:01)
Empirical absorption correction using spherical harmonics,
 implemented in SCALE3 ABSPACK scaling algorithm.
;
_exptl_crystal_colour red
_exptl_crystal_colour_primary red
_exptl_crystal_density_diffrn 1.133
_exptl_crystal_description needle
_exptl_crystal_F_000 3132
_exptl_crystal_size_max 0.2
_exptl_crystal_size_mid 0.075
_exptl_crystal_size_min 0.05
_platon_squeeze_details
;
TITL s15msh36annieC6H6 in P2/n
CELL   21.1542   15.3514   26.8601     90.00    102.81     90.00
SPGR P2/n
# Solvent Accessible Volume =    1269.1
# Electrons Found in S.A.V. =     244.5
# Note: Atoms in Void as Cxxx and Qxxx all others
C101 0.238 0.747 0.365 !       3.62 eA-3
C102 0.210 0.129 0.266 !       3.42 eA-3
C103 0.250 0.641 0.248 !       3.28 eA-3
C104 0.296 0.062 0.226 !       2.92 eA-3
C105 0.188 0.734 0.172 !       2.63 eA-3
C106 0.236 0.796 0.156 !       2.63 eA-3
C107 0.194 0.737 0.311 !       2.50 eA-3
C108 0.191 0.669 0.211 !       2.48 eA-3
C109 0.250 0.172 0.249 !       2.42 eA-3
C110 0.191 0.673 0.273 !       2.38 eA-3
C111 0.176 0.768 0.357 !       2.21 eA-3
C112 0.241 0.759 0.164 !       2.21 eA-3
C113 0.358 0.688 0.115 !       2.05 eA-3
C114 0.250 0.984 0.255 !       1.98 eA-3
C115 0.163 0.800 0.147 !       1.81 eA-3
C116 0.219 0.859 0.177 !       0.94 eA-3
C117 0.274 0.842 0.178 !       0.88 eA-3
;
_refine_diff_density_max 0.400
_refine_diff_density_min -0.348
_refine_diff_density_rms 0.049
_refine_ls_extinction_method none
_refine_ls_goodness_of_fit_ref 1.038
_refine_ls_hydrogen_treatment constr
_refine_ls_matrix_type full
_refine_ls_number_parameters 911
_refine_ls_number_reflns 16537
_refine_ls_number_restraints 0
_refine_ls_restrained_S_all 1.038
_refine_ls_R_factor_all 0.0569
_refine_ls_R_factor_gt 0.0459
_refine_ls_shift/su_max 0.001
_refine_ls_shift/su_mean 0.000
_refine_ls_structure_factor_coef Fsqd
_refine_ls_weighting_details 'w=1/[\s^2^(Fo^2^)+(0.0793P)^2^+1.6470P] where P=(Fo^2^+2Fc^2^)/3'
_refine_ls_weighting_scheme calc
_refine_ls_wR_factor_gt 0.1216
_refine_ls_wR_factor_ref 0.1287
_reflns_Friedel_coverage 0.000
_reflns_number_gt 13544
_reflns_number_total 16537
_reflns_threshold_expression 'I > 2\s(I)'
_cod_data_source_file om7b00056_si_003.cif
_cod_data_source_block s15msh36_sq
_cod_depositor_comments
;
Adding full bibliography for 4087164--4087165.cif.'

2020-08-05
Z value and formula fixed to values more according to usual
chemical conventions.                 miguel
;
_cod_original_formula_sum 'C97 H119 Al2 N8'
_cod_original_formula_weight 1450.95
_cod_original_formula_moiety '2(C44 H55 Al N4)'
_cod_original_formula_units_Z 4
_cod_original_cell_volume 8505.59(14)
_cod_database_code 4087165
_shelx_shelxl_version_number 2014/7
_shelx_space_group_comment
;
The symmetry employed for this shelxl refinement is uniquely defined
by the following loop, which should always be used as a source of
symmetry information in preference to the above space-group names.
They are only intended as comments.
;
_olex2_refinement_description
;
1. Fixed Uiso
 At 1.2 times of:
  All C(H) groups, All C(H,H) groups
 At 1.5 times of:
  All C(H,H,H) groups
2.a Secondary CH2 refined with riding coordinates:
 C24(H24A,H24B), C124(H12M,H12N)
2.b Aromatic/amide H refined with riding coordinates:
 C3(H3), C8(H8), C10(H10), C17(H17), C19(H19), C25(H25), C26(H26), C29(H29),
 C31(H31), C38(H38), C40(H40), C103(H103), C108(H108), C110(H110), C117(H117),
 C119(H119), C125(H125), C126(H126), C129(H129), C131(H131), C138(H138),
 C140(H140)
2.c Idealised Me refined as rotating group:
 C1(H1A,H1B,H1C), C5(H5A,H5B,H5C), C12(H12A,H12B,H12C), C13(H13A,H13B,H13C),
 C14(H14A,H14B,H14C), C21(H21A,H21B,H21C), C22(H22A,H22B,H22C), C23(H23A,H23B,
 H23C), C33(H33A,H33B,H33C), C34(H34A,H34B,H34C), C35(H35A,H35B,H35C), C42(H42A,
 H42B,H42C), C43(H43A,H43B,H43C), C44(H44A,H44B,H44C), C101(H10A,H10B,H10C),
 C105(H10D,H10E,H10F), C112(H11A,H11B,H11C), C113(H11D,H11E,H11F), C114(H11G,
 H11H,H11I), C121(H12D,H12E,H12F), C122(H12G,H12H,H12I), C123(H12J,H12K,H12L),
 C133(H13D,H13E,H13F), C134(H13G,H13H,H13I), C135(H13J,H13K,H13L), C142(H14D,
 H14E,H14F), C143(H14G,H14H,H14I), C144(H14J,H14K,H14L)
;
_platon_squeeze_void_probe_radius 1.20
_olex2_submission_special_instructions 'No special instructions were received'

loop_
_space_group_symop_operation_xyz
'x, y, z'
'-x+1/2, y, -z+1/2'
'-x, -y, -z'
'x-1/2, -y, z-1/2'

loop_
_atom_site_label
_atom_site_type_symbol
_atom_site_fract_x
_atom_site_fract_y
_atom_site_fract_z
_atom_site_U_iso_or_equiv
_atom_site_adp_type
_atom_site_occupancy
_atom_site_site_symmetry_order
_atom_site_calc_flag
_atom_site_refinement_flags_posn
Al1 Al 0.44299(2) -0.30610(3) 0.69912(2) 0.01146(9) Uani 1 1 d .
N1 N 0.41447(6) -0.26569(8) 0.75776(4) 0.0140(2) Uani 1 1 d .
N2 N 0.37382(6) -0.25420(8) 0.65084(5) 0.0148(2) Uani 1 1 d .
N3 N 0.50942(6) -0.47194(8) 0.70736(6) 0.0201(3) Uani 1 1 d .
N4 N 0.52456(6) -0.27658(8) 0.69333(5) 0.0156(2) Uani 1 1 d .
C1 C 0.35860(9) -0.16728(12) 0.80638(6) 0.0277(4) Uani 1 1 d .
H1A H 0.3996 -0.1551 0.8306 0.042 Uiso 1 1 calc GR
H1B H 0.3343 -0.2114 0.8208 0.042 Uiso 1 1 calc GR
H1C H 0.3329 -0.1137 0.7998 0.042 Uiso 1 1 calc GR
C2 C 0.37248(7) -0.20052(9) 0.75703(6) 0.0165(3) Uani 1 1 d .
C3 C 0.33846(8) -0.16182(10) 0.71166(6) 0.0187(3) Uani 1 1 d .
H3 H 0.3151 -0.1101 0.7151 0.022 Uiso 1 1 calc R
C4 C 0.33526(7) -0.19128(10) 0.66190(6) 0.0172(3) Uani 1 1 d .
C5 C 0.28472(8) -0.15138(11) 0.61993(6) 0.0259(4) Uani 1 1 d .
H5A H 0.2539 -0.1963 0.6041 0.039 Uiso 1 1 calc GR
H5B H 0.3056 -0.1262 0.5942 0.039 Uiso 1 1 calc GR
H5C H 0.2617 -0.1056 0.6341 0.039 Uiso 1 1 calc GR
C6 C 0.43584(7) -0.31344(9) 0.80517(5) 0.0135(3) Uani 1 1 d .
C7 C 0.39482(7) -0.37768(10) 0.81770(5) 0.0155(3) Uani 1 1 d .
C8 C 0.41645(7) -0.42597(10) 0.86208(6) 0.0180(3) Uani 1 1 d .
H8 H 0.3889 -0.4692 0.8711 0.022 Uiso 1 1 calc R
C9 C 0.47733(8) -0.41267(10) 0.89345(6) 0.0180(3) Uani 1 1 d .
C10 C 0.51649(7) -0.34762(10) 0.88056(5) 0.0173(3) Uani 1 1 d .
H10 H 0.5580 -0.3375 0.9021 0.021 Uiso 1 1 calc R
C11 C 0.49645(7) -0.29681(9) 0.83684(6) 0.0157(3) Uani 1 1 d .
C12 C 0.32874(7) -0.39500(12) 0.78463(6) 0.0236(3) Uani 1 1 d .
H12A H 0.3088 -0.4442 0.7986 0.035 Uiso 1 1 calc GR
H12B H 0.3329 -0.4089 0.7499 0.035 Uiso 1 1 calc GR
H12C H 0.3015 -0.3431 0.7839 0.035 Uiso 1 1 calc GR
C13 C 0.50111(9) -0.46747(12) 0.94014(6) 0.0295(4) Uani 1 1 d .
H13A H 0.5144 -0.4296 0.9700 0.044 Uiso 1 1 calc GR
H13B H 0.5382 -0.5024 0.9357 0.044 Uiso 1 1 calc GR
H13C H 0.4663 -0.5062 0.9452 0.044 Uiso 1 1 calc GR
C14 C 0.53949(8) -0.22459(11) 0.82598(6) 0.0243(3) Uani 1 1 d .
H14A H 0.5162 -0.1691 0.8239 0.036 Uiso 1 1 calc GR
H14B H 0.5518 -0.2360 0.7935 0.036 Uiso 1 1 calc GR
H14C H 0.5786 -0.2217 0.8535 0.036 Uiso 1 1 calc GR
C15 C 0.36164(7) -0.29000(10) 0.59966(6) 0.0168(3) Uani 1 1 d .
C16 C 0.32397(7) -0.36583(10) 0.58932(6) 0.0187(3) Uani 1 1 d .
C17 C 0.31977(8) -0.40777(12) 0.54294(7) 0.0277(4) Uani 1 1 d .
H17 H 0.2954 -0.4601 0.5362 0.033 Uiso 1 1 calc R
C18 C 0.35036(10) -0.37519(16) 0.50614(7) 0.0397(5) Uani 1 1 d .
C19 C 0.38370(10) -0.29728(15) 0.51599(7) 0.0378(5) Uani 1 1 d .
H19 H 0.4030 -0.2731 0.4904 0.045 Uiso 1 1 calc R
C20 C 0.38996(8) -0.25286(12) 0.56220(6) 0.0249(3) Uani 1 1 d .
C21 C 0.28679(8) -0.40008(11) 0.62683(6) 0.0227(3) Uani 1 1 d .
H21A H 0.2668 -0.4560 0.6146 0.034 Uiso 1 1 calc GR
H21B H 0.2529 -0.3583 0.6301 0.034 Uiso 1 1 calc GR
H21C H 0.3164 -0.4083 0.6601 0.034 Uiso 1 1 calc GR
C22 C 0.34685(16) -0.4241(2) 0.45668(10) 0.0789(11) Uani 1 1 d .
H22A H 0.3907 -0.4405 0.4538 0.118 Uiso 1 1 calc GR
H22B H 0.3271 -0.3867 0.4278 0.118 Uiso 1 1 calc GR
H22C H 0.3205 -0.4766 0.4563 0.118 Uiso 1 1 calc GR
C23 C 0.42422(9) -0.16661(13) 0.56923(7) 0.0312(4) Uani 1 1 d .
H23A H 0.4221 -0.1423 0.6026 0.047 Uiso 1 1 calc GR
H23B H 0.4032 -0.1266 0.5422 0.047 Uiso 1 1 calc GR
H23C H 0.4697 -0.1747 0.5676 0.047 Uiso 1 1 calc GR
C24 C 0.44395(7) -0.43505(9) 0.69685(6) 0.0168(3) Uani 1 1 d .
H24A H 0.4206 -0.4580 0.7222 0.020 Uiso 1 1 calc R
H24B H 0.4203 -0.4545 0.6626 0.020 Uiso 1 1 calc R
C25 C 0.56460(7) -0.42249(10) 0.72534(6) 0.0178(3) Uani 1 1 d .
H25 H 0.6012 -0.4527 0.7444 0.021 Uiso 1 1 calc R
C26 C 0.57213(7) -0.33681(10) 0.71884(6) 0.0191(3) Uani 1 1 d .
H26 H 0.6139 -0.3136 0.7328 0.023 Uiso 1 1 calc R
C27 C 0.51480(7) -0.56452(9) 0.71130(6) 0.0167(3) Uani 1 1 d .
C28 C 0.52100(7) -0.60606(10) 0.75860(6) 0.0200(3) Uani 1 1 d .
C29 C 0.52472(8) -0.69670(10) 0.76069(7) 0.0222(3) Uani 1 1 d .
H29 H 0.5285 -0.7252 0.7926 0.027 Uiso 1 1 calc R
C30 C 0.52308(7) -0.74640(10) 0.71715(7) 0.0211(3) Uani 1 1 d .
C31 C 0.51621(8) -0.70412(10) 0.67061(6) 0.0211(3) Uani 1 1 d .
H31 H 0.5141 -0.7377 0.6406 0.025 Uiso 1 1 calc R
C32 C 0.51239(7) -0.61374(10) 0.66688(6) 0.0184(3) Uani 1 1 d .
C33 C 0.52388(10) -0.55403(12) 0.80658(7) 0.0300(4) Uani 1 1 d .
H33A H 0.5662 -0.5255 0.8166 0.045 Uiso 1 1 calc GR
H33B H 0.5177 -0.5930 0.8340 0.045 Uiso 1 1 calc GR
H33C H 0.4896 -0.5098 0.8004 0.045 Uiso 1 1 calc GR
C34 C 0.52973(10) -0.84398(11) 0.72075(8) 0.0318(4) Uani 1 1 d .
H34A H 0.5754 -0.8594 0.7338 0.048 Uiso 1 1 calc GR
H34B H 0.5143 -0.8697 0.6868 0.048 Uiso 1 1 calc GR
H34C H 0.5039 -0.8664 0.7440 0.048 Uiso 1 1 calc GR
C35 C 0.50589(10) -0.56971(12) 0.61582(7) 0.0299(4) Uani 1 1 d .
H35A H 0.5072 -0.6137 0.5896 0.045 Uiso 1 1 calc GR
H35B H 0.5417 -0.5285 0.6175 0.045 Uiso 1 1 calc GR
H35C H 0.4645 -0.5384 0.6071 0.045 Uiso 1 1 calc GR
C36 C 0.55103(7) -0.21283(10) 0.66534(6) 0.0168(3) Uani 1 1 d .
C37 C 0.58475(8) -0.23941(11) 0.62803(6) 0.0225(3) Uani 1 1 d .
C38 C 0.61478(9) -0.17703(12) 0.60341(7) 0.0281(4) Uani 1 1 d .
H38 H 0.6387 -0.1956 0.5793 0.034 Uiso 1 1 calc R
C39 C 0.61079(9) -0.08880(12) 0.61309(8) 0.0299(4) Uani 1 1 d .
C40 C 0.57442(8) -0.06320(10) 0.64764(7) 0.0258(4) Uani 1 1 d .
H40 H 0.5698 -0.0028 0.6537 0.031 Uiso 1 1 calc R
C41 C 0.54436(8) -0.12330(10) 0.67387(6) 0.0195(3) Uani 1 1 d .
C42 C 0.58606(10) -0.33327(12) 0.61203(8) 0.0348(4) Uani 1 1 d .
H42A H 0.6172 -0.3655 0.6379 0.052 Uiso 1 1 calc GR
H42B H 0.5990 -0.3366 0.5792 0.052 Uiso 1 1 calc GR
H42C H 0.5428 -0.3587 0.6085 0.052 Uiso 1 1 calc GR
C43 C 0.64620(11) -0.02303(14) 0.58731(10) 0.0467(6) Uani 1 1 d .
H43A H 0.6408 -0.0382 0.5512 0.070 Uiso 1 1 calc GR
H43B H 0.6924 -0.0235 0.6038 0.070 Uiso 1 1 calc GR
H43C H 0.6284 0.0352 0.5902 0.070 Uiso 1 1 calc GR
C44 C 0.50544(10) -0.09041(11) 0.71022(7) 0.0285(4) Uani 1 1 d .
H44A H 0.5181 -0.1217 0.7427 0.043 Uiso 1 1 calc GR
H44B H 0.4592 -0.1000 0.6957 0.043 Uiso 1 1 calc GR
H44C H 0.5135 -0.0280 0.7161 0.043 Uiso 1 1 calc GR
Al2 Al 0.19843(2) 0.19136(3) 0.57510(2) 0.01131(9) Uani 1 1 d .
N101 N 0.15353(6) 0.22869(8) 0.62595(5) 0.0148(2) Uani 1 1 d .
N102 N 0.27823(6) 0.24635(8) 0.60542(5) 0.0140(2) Uani 1 1 d .
N103 N 0.16052(6) 0.02565(8) 0.52614(5) 0.0156(2) Uani 1 1 d .
N104 N 0.16361(6) 0.22192(8) 0.50909(5) 0.0145(2) Uani 1 1 d .
C101 C 0.13088(8) 0.32626(12) 0.69252(7) 0.0277(4) Uani 1 1 d .
H10A H 0.0867 0.3352 0.6725 0.042 Uiso 1 1 calc GR
H10B H 0.1480 0.3813 0.7084 0.042 Uiso 1 1 calc GR
H10C H 0.1304 0.2827 0.7191 0.042 Uiso 1 1 calc GR
C102 C 0.17330(7) 0.29473(10) 0.65797(6) 0.0177(3) Uani 1 1 d .
C103 C 0.23362(7) 0.33574(10) 0.66264(6) 0.0192(3) Uani 1 1 d .
H103 H 0.2405 0.3873 0.6826 0.023 Uiso 1 1 calc R
C104 C 0.28476(7) 0.30872(9) 0.64098(6) 0.0158(3) Uani 1 1 d .
C105 C 0.34976(8) 0.35077(11) 0.66021(6) 0.0230(3) Uani 1 1 d .
H10D H 0.3812 0.3065 0.6761 0.034 Uiso 1 1 calc GR
H10E H 0.3462 0.3954 0.6855 0.034 Uiso 1 1 calc GR
H10F H 0.3642 0.3778 0.6316 0.034 Uiso 1 1 calc GR
C106 C 0.09666(7) 0.18051(10) 0.63208(6) 0.0159(3) Uani 1 1 d .
C107 C 0.03588(7) 0.19822(10) 0.60056(6) 0.0185(3) Uani 1 1 d .
C108 C -0.01721(8) 0.14801(11) 0.60620(7) 0.0230(3) Uani 1 1 d .
H108 H -0.0584 0.1587 0.5844 0.028 Uiso 1 1 calc R
C109 C -0.01144(8) 0.08302(11) 0.64280(7) 0.0226(3) Uani 1 1 d .
C110 C 0.04903(8) 0.06840(10) 0.67477(6) 0.0217(3) Uani 1 1 d .
H110 H 0.0533 0.0251 0.7006 0.026 Uiso 1 1 calc R
C111 C 0.10359(7) 0.11580(10) 0.66984(6) 0.0178(3) Uani 1 1 d .
C112 C 0.02651(8) 0.27152(11) 0.56244(7) 0.0263(4) Uani 1 1 d .
H11A H 0.0409 0.3263 0.5801 0.040 Uiso 1 1 calc GR
H11B H -0.0195 0.2760 0.5456 0.040 Uiso 1 1 calc GR
H11C H 0.0520 0.2600 0.5368 0.040 Uiso 1 1 calc GR
C113 C -0.06947(9) 0.02893(13) 0.64734(8) 0.0350(4) Uani 1 1 d .
H11D H -0.1086 0.0651 0.6393 0.053 Uiso 1 1 calc GR
H11E H -0.0634 0.0067 0.6823 0.053 Uiso 1 1 calc GR
H11F H -0.0741 -0.0201 0.6234 0.053 Uiso 1 1 calc GR
C114 C 0.16848(8) 0.09712(12) 0.70457(6) 0.0246(3) Uani 1 1 d .
H11G H 0.1636 0.0515 0.7290 0.037 Uiso 1 1 calc GR
H11H H 0.1852 0.1502 0.7231 0.037 Uiso 1 1 calc GR
H11I H 0.1989 0.0774 0.6842 0.037 Uiso 1 1 calc GR
C115 C 0.33581(7) 0.21361(9) 0.59068(5) 0.0137(3) Uani 1 1 d .
C116 C 0.36509(7) 0.13818(9) 0.61490(6) 0.0158(3) Uani 1 1 d .
C117 C 0.41585(8) 0.10032(10) 0.59731(6) 0.0208(3) Uani 1 1 d .
H117 H 0.4347 0.0479 0.6126 0.025 Uiso 1 1 calc R
C118 C 0.43956(8) 0.13747(11) 0.55794(6) 0.0240(3) Uani 1 1 d .
C119 C 0.41197(8) 0.21474(11) 0.53674(6) 0.0222(3) Uani 1 1 d .
H119 H 0.4291 0.2419 0.5108 0.027 Uiso 1 1 calc R
C120 C 0.36016(7) 0.25396(10) 0.55206(6) 0.0171(3) Uani 1 1 d .
C121 C 0.34523(8) 0.10023(11) 0.66084(6) 0.0225(3) Uani 1 1 d .
H12D H 0.3656 0.0430 0.6687 0.034 Uiso 1 1 calc GR
H12E H 0.2980 0.0938 0.6536 0.034 Uiso 1 1 calc GR
H12F H 0.3592 0.1391 0.6901 0.034 Uiso 1 1 calc GR
C122 C 0.49493(11) 0.09676(14) 0.53941(9) 0.0433(5) Uani 1 1 d .
H12G H 0.5343 0.1315 0.5513 0.065 Uiso 1 1 calc GR
H12H H 0.4843 0.0949 0.5020 0.065 Uiso 1 1 calc GR
H12I H 0.5022 0.0374 0.5529 0.065 Uiso 1 1 calc GR
C123 C 0.33422(8) 0.33883(10) 0.52757(7) 0.0230(3) Uani 1 1 d .
H12J H 0.3696 0.3812 0.5313 0.035 Uiso 1 1 calc GR
H12K H 0.3008 0.3613 0.5443 0.035 Uiso 1 1 calc GR
H12L H 0.3154 0.3293 0.4912 0.035 Uiso 1 1 calc GR
C124 C 0.20359(7) 0.06245(9) 0.57155(5) 0.0151(3) Uani 1 1 d .
H12M H 0.2488 0.0455 0.5717 0.018 Uiso 1 1 calc R
H12N H 0.1923 0.0372 0.6024 0.018 Uiso 1 1 calc R
C125 C 0.11431(7) 0.07512(9) 0.49347(5) 0.0152(3) Uani 1 1 d .
H125 H 0.0776 0.0444 0.4749 0.018 Uiso 1 1 calc R
C126 C 0.11523(7) 0.16101(9) 0.48498(6) 0.0160(3) Uani 1 1 d .
H126 H 0.0800 0.1840 0.4603 0.019 Uiso 1 1 calc R
C127 C 0.15455(7) -0.06710(9) 0.52320(5) 0.0136(3) Uani 1 1 d .
C128 C 0.19579(7) -0.11489(9) 0.49948(6) 0.0168(3) Uani 1 1 d .
C129 C 0.19098(8) -0.20572(10) 0.49810(6) 0.0198(3) Uani 1 1 d .
H129 H 0.2189 -0.2383 0.4819 0.024 Uiso 1 1 calc R
C130 C 0.14634(7) -0.24938(9) 0.51990(6) 0.0187(3) Uani 1 1 d .
C131 C 0.10579(7) -0.20084(10) 0.54340(6) 0.0182(3) Uani 1 1 d .
H131 H 0.0753 -0.2301 0.5586 0.022 Uiso 1 1 calc R
C132 C 0.10886(7) -0.11014(9) 0.54522(5) 0.0151(3) Uani 1 1 d .
C133 C 0.24541(9) -0.07015(11) 0.47596(7) 0.0275(4) Uani 1 1 d .
H13D H 0.2234 -0.0324 0.4480 0.041 Uiso 1 1 calc GR
H13E H 0.2710 -0.1140 0.4626 0.041 Uiso 1 1 calc GR
H13F H 0.2741 -0.0349 0.5019 0.041 Uiso 1 1 calc GR
C134 C 0.14193(9) -0.34759(10) 0.51798(7) 0.0276(4) Uani 1 1 d .
H13G H 0.1112 -0.3655 0.4868 0.041 Uiso 1 1 calc GR
H13H H 0.1270 -0.3689 0.5478 0.041 Uiso 1 1 calc GR
H13I H 0.1847 -0.3721 0.5181 0.041 Uiso 1 1 calc GR
C135 C 0.06445(8) -0.05903(10) 0.57086(6) 0.0219(3) Uani 1 1 d .
H13J H 0.0343 -0.0988 0.5822 0.033 Uiso 1 1 calc GR
H13K H 0.0399 -0.0169 0.5467 0.033 Uiso 1 1 calc GR
H13L H 0.0902 -0.0280 0.6004 0.033 Uiso 1 1 calc GR
C136 C 0.17890(7) 0.28427(9) 0.47433(6) 0.0149(3) Uani 1 1 d .
C137 C 0.19919(7) 0.25610(10) 0.43034(6) 0.0197(3) Uani 1 1 d .
C138 C 0.21048(8) 0.31696(11) 0.39486(6) 0.0254(3) Uani 1 1 d .
H138 H 0.2232 0.2971 0.3650 0.031 Uiso 1 1 calc R
C139 C 0.20365(8) 0.40614(11) 0.40182(7) 0.0268(4) Uani 1 1 d .
C140 C 0.18697(8) 0.43329(10) 0.44652(6) 0.0228(3) Uani 1 1 d .
H140 H 0.1838 0.4939 0.4526 0.027 Uiso 1 1 calc R
C141 C 0.17473(7) 0.37426(10) 0.48285(6) 0.0178(3) Uani 1 1 d .
C142 C 0.21282(9) 0.16176(11) 0.42207(7) 0.0274(4) Uani 1 1 d .
H14D H 0.1718 0.1305 0.4105 0.041 Uiso 1 1 calc GR
H14E H 0.2368 0.1363 0.4542 0.041 Uiso 1 1 calc GR
H14F H 0.2387 0.1570 0.3962 0.041 Uiso 1 1 calc GR
C143 C 0.21495(11) 0.46961(14) 0.36166(8) 0.0424(5) Uani 1 1 d .
H14G H 0.2082 0.5292 0.3725 0.064 Uiso 1 1 calc GR
H14H H 0.1845 0.4573 0.3292 0.064 Uiso 1 1 calc GR
H14I H 0.2595 0.4635 0.3572 0.064 Uiso 1 1 calc GR
C144 C 0.15919(8) 0.40829(10) 0.53121(7) 0.0231(3) Uani 1 1 d .
H14J H 0.1968 0.4002 0.5596 0.035 Uiso 1 1 calc GR
H14K H 0.1220 0.3764 0.5383 0.035 Uiso 1 1 calc GR
H14L H 0.1487 0.4704 0.5273 0.035 Uiso 1 1 calc GR

loop_
_atom_site_aniso_label
_atom_site_aniso_U_11
_atom_site_aniso_U_22
_atom_site_aniso_U_33
_atom_site_aniso_U_23
_atom_site_aniso_U_13
_atom_site_aniso_U_12
Al1 0.0134(2) 0.00890(19) 0.01210(19) 0.00156(14) 0.00286(15) 0.00060(14)
N1 0.0156(6) 0.0140(6) 0.0113(6) 0.0029(4) 0.0009(4) 0.0025(4)
N2 0.0186(6) 0.0139(6) 0.0117(6) 0.0015(4) 0.0027(5) 0.0009(5)
N3 0.0127(6) 0.0089(6) 0.0376(8) -0.0007(5) 0.0033(5) 0.0009(4)
N4 0.0173(6) 0.0099(6) 0.0198(6) 0.0040(5) 0.0050(5) -0.0015(4)
C1 0.0370(10) 0.0294(9) 0.0172(8) -0.0031(6) 0.0070(7) 0.0117(7)
C2 0.0197(7) 0.0136(7) 0.0158(7) 0.0003(5) 0.0031(6) 0.0018(5)
C3 0.0231(7) 0.0140(7) 0.0186(7) 0.0017(6) 0.0039(6) 0.0075(6)
C4 0.0187(7) 0.0150(7) 0.0174(7) 0.0041(5) 0.0028(6) 0.0018(5)
C5 0.0286(9) 0.0264(9) 0.0198(8) 0.0082(6) -0.0009(7) 0.0113(7)
C6 0.0171(7) 0.0133(7) 0.0100(6) 0.0024(5) 0.0028(5) 0.0016(5)
C7 0.0144(7) 0.0199(7) 0.0124(6) 0.0006(5) 0.0032(5) -0.0008(5)
C8 0.0199(7) 0.0210(7) 0.0141(7) 0.0036(6) 0.0062(6) -0.0024(6)
C9 0.0234(7) 0.0173(7) 0.0125(7) 0.0033(5) 0.0021(6) 0.0008(6)
C10 0.0177(7) 0.0201(7) 0.0120(7) 0.0005(5) -0.0015(5) -0.0008(5)
C11 0.0186(7) 0.0144(7) 0.0137(7) -0.0005(5) 0.0025(6) -0.0016(5)
C12 0.0150(7) 0.0364(9) 0.0189(7) 0.0041(6) 0.0030(6) -0.0051(6)
C13 0.0330(9) 0.0334(9) 0.0181(8) 0.0129(7) -0.0026(7) -0.0035(7)
C14 0.0265(8) 0.0232(8) 0.0202(8) 0.0026(6) -0.0014(6) -0.0112(6)
C15 0.0179(7) 0.0201(7) 0.0122(7) 0.0015(5) 0.0026(5) 0.0017(5)
C16 0.0168(7) 0.0218(8) 0.0172(7) 0.0001(6) 0.0030(6) 0.0009(6)
C17 0.0258(8) 0.0331(9) 0.0241(8) -0.0094(7) 0.0054(7) -0.0048(7)
C18 0.0367(10) 0.0609(14) 0.0242(9) -0.0183(9) 0.0126(8) -0.0137(9)
C19 0.0370(10) 0.0625(14) 0.0170(8) -0.0049(8) 0.0129(7) -0.0166(9)
C20 0.0246(8) 0.0349(9) 0.0150(7) 0.0031(6) 0.0042(6) -0.0057(7)
C21 0.0227(8) 0.0241(8) 0.0209(8) 0.0019(6) 0.0039(6) -0.0037(6)
C22 0.087(2) 0.117(3) 0.0449(15) -0.0495(17) 0.0405(15) -0.052(2)
C23 0.0313(9) 0.0405(11) 0.0208(8) 0.0101(7) 0.0035(7) -0.0103(8)
C24 0.0110(6) 0.0129(7) 0.0263(8) 0.0001(5) 0.0038(6) 0.0006(5)
C25 0.0131(7) 0.0148(7) 0.0245(8) 0.0010(6) 0.0018(6) -0.0001(5)
C26 0.0150(7) 0.0151(7) 0.0259(8) 0.0031(6) 0.0019(6) -0.0029(5)
C27 0.0117(6) 0.0105(7) 0.0279(8) -0.0004(6) 0.0044(6) 0.0000(5)
C28 0.0172(7) 0.0161(7) 0.0273(8) -0.0019(6) 0.0061(6) 0.0006(5)
C29 0.0218(8) 0.0163(8) 0.0285(8) 0.0027(6) 0.0057(6) 0.0013(6)
C30 0.0171(7) 0.0126(7) 0.0333(9) 0.0000(6) 0.0047(6) 0.0010(5)
C31 0.0194(7) 0.0159(7) 0.0283(8) -0.0048(6) 0.0062(6) 0.0006(6)
C32 0.0155(7) 0.0144(7) 0.0262(8) 0.0003(6) 0.0065(6) 0.0002(5)
C33 0.0407(10) 0.0223(8) 0.0289(9) -0.0039(7) 0.0115(8) -0.0018(7)
C34 0.0392(10) 0.0114(8) 0.0432(11) 0.0022(7) 0.0057(8) 0.0022(7)
C35 0.0398(10) 0.0227(9) 0.0299(9) 0.0021(7) 0.0135(8) 0.0008(7)
C36 0.0160(7) 0.0143(7) 0.0203(7) 0.0031(6) 0.0047(6) -0.0032(5)
C37 0.0225(8) 0.0199(8) 0.0273(8) 0.0019(6) 0.0103(6) -0.0018(6)
C38 0.0262(8) 0.0301(9) 0.0330(9) 0.0069(7) 0.0176(7) 0.0009(7)
C39 0.0251(8) 0.0266(9) 0.0417(10) 0.0139(8) 0.0155(8) -0.0020(7)
C40 0.0279(8) 0.0128(7) 0.0389(10) 0.0077(7) 0.0121(7) -0.0037(6)
C41 0.0223(7) 0.0143(7) 0.0227(8) 0.0043(6) 0.0065(6) -0.0022(6)
C42 0.0487(11) 0.0247(9) 0.0381(10) -0.0060(8) 0.0247(9) -0.0013(8)
C43 0.0395(11) 0.0346(11) 0.0766(16) 0.0257(11) 0.0354(11) 0.0022(9)
C44 0.0453(10) 0.0129(7) 0.0325(9) 0.0029(6) 0.0196(8) -0.0004(7)
Al2 0.01165(19) 0.00767(19) 0.0137(2) -0.00080(14) 0.00083(15) 0.00007(14)
N101 0.0113(6) 0.0140(6) 0.0186(6) -0.0017(5) 0.0021(5) -0.0011(4)
N102 0.0134(6) 0.0119(6) 0.0166(6) -0.0018(4) 0.0033(5) 0.0010(4)
N103 0.0188(6) 0.0070(6) 0.0171(6) -0.0002(4) -0.0043(5) -0.0003(4)
N104 0.0157(6) 0.0081(5) 0.0179(6) 0.0018(4) -0.0003(5) -0.0006(4)
C101 0.0238(8) 0.0285(9) 0.0336(9) -0.0134(7) 0.0125(7) -0.0019(7)
C102 0.0170(7) 0.0165(7) 0.0194(7) -0.0028(6) 0.0040(6) 0.0020(5)
C103 0.0185(7) 0.0162(7) 0.0230(8) -0.0090(6) 0.0045(6) -0.0015(6)
C104 0.0155(7) 0.0135(7) 0.0176(7) -0.0028(5) 0.0017(6) -0.0022(5)
C105 0.0186(7) 0.0235(8) 0.0262(8) -0.0093(6) 0.0039(6) -0.0082(6)
C106 0.0144(7) 0.0163(7) 0.0178(7) -0.0033(5) 0.0053(6) -0.0007(5)
C107 0.0146(7) 0.0185(7) 0.0229(8) -0.0014(6) 0.0051(6) 0.0015(5)
C108 0.0145(7) 0.0255(8) 0.0288(8) -0.0037(6) 0.0044(6) -0.0004(6)
C109 0.0212(8) 0.0214(8) 0.0280(8) -0.0056(6) 0.0112(6) -0.0042(6)
C110 0.0251(8) 0.0202(8) 0.0230(8) -0.0008(6) 0.0120(6) -0.0011(6)
C111 0.0191(7) 0.0188(7) 0.0167(7) -0.0030(6) 0.0065(6) 0.0000(6)
C112 0.0178(8) 0.0258(9) 0.0339(9) 0.0061(7) 0.0022(7) 0.0047(6)
C113 0.0282(9) 0.0357(10) 0.0446(11) -0.0032(8) 0.0158(8) -0.0118(8)
C114 0.0234(8) 0.0321(9) 0.0177(7) 0.0037(6) 0.0031(6) 0.0020(6)
C115 0.0118(6) 0.0139(7) 0.0147(7) -0.0025(5) 0.0015(5) -0.0004(5)
C116 0.0166(7) 0.0141(7) 0.0163(7) -0.0007(5) 0.0025(5) -0.0011(5)
C117 0.0208(7) 0.0168(7) 0.0253(8) 0.0009(6) 0.0060(6) 0.0038(6)
C118 0.0250(8) 0.0254(8) 0.0241(8) -0.0025(6) 0.0109(7) 0.0049(6)
C119 0.0247(8) 0.0249(8) 0.0193(7) 0.0009(6) 0.0095(6) 0.0004(6)
C120 0.0166(7) 0.0171(7) 0.0168(7) 0.0000(6) 0.0019(6) -0.0012(5)
C121 0.0209(8) 0.0256(8) 0.0210(8) 0.0071(6) 0.0044(6) 0.0013(6)
C122 0.0471(12) 0.0411(11) 0.0513(13) 0.0050(9) 0.0318(10) 0.0190(9)
C123 0.0193(7) 0.0209(8) 0.0278(8) 0.0082(6) 0.0031(6) 0.0001(6)
C124 0.0168(7) 0.0107(7) 0.0148(7) -0.0001(5) -0.0030(5) 0.0002(5)
C125 0.0141(6) 0.0135(7) 0.0155(7) 0.0004(5) -0.0019(5) -0.0014(5)
C126 0.0149(7) 0.0135(7) 0.0165(7) 0.0010(5) -0.0029(5) -0.0006(5)
C127 0.0163(7) 0.0085(6) 0.0141(7) -0.0003(5) -0.0007(5) -0.0016(5)
C128 0.0197(7) 0.0119(7) 0.0192(7) -0.0002(5) 0.0053(6) -0.0026(5)
C129 0.0231(8) 0.0117(7) 0.0252(8) -0.0035(6) 0.0067(6) 0.0016(6)
C130 0.0211(7) 0.0093(7) 0.0239(8) -0.0001(5) 0.0010(6) -0.0014(5)
C131 0.0186(7) 0.0140(7) 0.0212(7) 0.0012(6) 0.0026(6) -0.0039(5)
C132 0.0155(7) 0.0131(7) 0.0155(7) -0.0006(5) 0.0006(5) -0.0008(5)
C133 0.0322(9) 0.0189(8) 0.0374(10) 0.0001(7) 0.0202(8) -0.0040(6)
C134 0.0304(9) 0.0094(8) 0.0416(10) -0.0010(6) 0.0051(7) -0.0008(6)
C135 0.0203(7) 0.0197(8) 0.0275(8) -0.0022(6) 0.0093(6) -0.0010(6)
C136 0.0134(6) 0.0115(7) 0.0175(7) 0.0040(5) -0.0015(5) 0.0000(5)
C137 0.0199(7) 0.0180(8) 0.0199(7) 0.0014(6) 0.0018(6) -0.0009(6)
C138 0.0286(9) 0.0272(9) 0.0192(8) 0.0027(6) 0.0026(6) -0.0041(7)
C139 0.0275(8) 0.0247(9) 0.0247(8) 0.0111(7) -0.0016(7) -0.0065(7)
C140 0.0230(8) 0.0117(7) 0.0297(9) 0.0071(6) -0.0027(6) -0.0021(6)
C141 0.0144(7) 0.0129(7) 0.0231(8) 0.0030(6) -0.0020(6) -0.0002(5)
C142 0.0307(9) 0.0227(9) 0.0312(9) -0.0022(7) 0.0117(7) 0.0030(7)
C143 0.0532(13) 0.0377(11) 0.0325(10) 0.0193(9) 0.0012(9) -0.0127(9)
C144 0.0273(8) 0.0108(7) 0.0312(9) -0.0003(6) 0.0066(7) 0.0014(6)

loop_
_atom_type_symbol
_atom_type_description
_atom_type_scat_dispersion_real
_atom_type_scat_dispersion_imag
_atom_type_scat_source
C C 0.0181 0.0091 'International Tables Vol C Tables 4.2.6.8 and 6.1.1.4'
H H 0.0000 0.0000 'International Tables Vol C Tables 4.2.6.8 and 6.1.1.4'
Al Al 0.2130 0.2455 'International Tables Vol C Tables 4.2.6.8 and 6.1.1.4'
N N 0.0311 0.0180 'International Tables Vol C Tables 4.2.6.8 and 6.1.1.4'

loop_
_geom_angle_atom_site_label_1
_geom_angle_atom_site_label_2
_geom_angle_atom_site_label_3
_geom_angle
N1 Al1 C24 110.92(6)
N2 Al1 N1 95.18(5)
N2 Al1 C24 114.17(6)
N4 Al1 N1 117.85(6)
N4 Al1 N2 115.93(6)
N4 Al1 C24 103.26(6)
C2 N1 Al1 124.17(10)
C2 N1 C6 117.91(12)
C6 N1 Al1 117.73(9)
C4 N2 Al1 124.43(10)
C4 N2 C15 119.65(12)
C15 N2 Al1 115.84(9)
C25 N3 C24 122.86(12)
C25 N3 C27 118.16(12)
C27 N3 C24 117.11(12)
C26 N4 Al1 112.23(9)
C36 N4 Al1 134.98(10)
C36 N4 C26 112.44(12)
H1A C1 H1B 109.5
H1A C1 H1C 109.5
H1B C1 H1C 109.5
C2 C1 H1A 109.5
C2 C1 H1B 109.5
C2 C1 H1C 109.5
N1 C2 C1 119.92(13)
N1 C2 C3 122.81(14)
C3 C2 C1 117.25(13)
C2 C3 H3 116.6
C4 C3 C2 126.89(14)
C4 C3 H3 116.6
N2 C4 C3 122.84(14)
N2 C4 C5 119.67(14)
C3 C4 C5 117.46(14)
C4 C5 H5A 109.5
C4 C5 H5B 109.5
C4 C5 H5C 109.5
H5A C5 H5B 109.5
H5A C5 H5C 109.5
H5B C5 H5C 109.5
C7 C6 N1 118.45(13)
C11 C6 N1 120.49(13)
C11 C6 C7 121.05(13)
C6 C7 C12 121.72(13)
C8 C7 C6 118.45(13)
C8 C7 C12 119.83(14)
C7 C8 H8 119.1
C9 C8 C7 121.72(14)
C9 C8 H8 119.1
C8 C9 C10 118.58(13)
C8 C9 C13 121.22(14)
C10 C9 C13 120.19(14)
C9 C10 H10 119.2
C9 C10 C11 121.65(14)
C11 C10 H10 119.2
C6 C11 C14 122.03(13)
C10 C11 C6 118.51(13)
C10 C11 C14 119.44(13)
C7 C12 H12A 109.5
C7 C12 H12B 109.5
C7 C12 H12C 109.5
H12A C12 H12B 109.5
H12A C12 H12C 109.5
H12B C12 H12C 109.5
C9 C13 H13A 109.5
C9 C13 H13B 109.5
C9 C13 H13C 109.5
H13A C13 H13B 109.5
H13A C13 H13C 109.5
H13B C13 H13C 109.5
C11 C14 H14A 109.5
C11 C14 H14B 109.5
C11 C14 H14C 109.5
H14A C14 H14B 109.5
H14A C14 H14C 109.5
H14B C14 H14C 109.5
C16 C15 N2 118.42(13)
C20 C15 N2 120.82(14)
C20 C15 C16 120.65(14)
C15 C16 C21 121.06(14)
C17 C16 C15 118.88(15)
C17 C16 C21 120.03(15)
C16 C17 H17 119.2
C16 C17 C18 121.65(17)
C18 C17 H17 119.2
C17 C18 C22 120.4(2)
C19 C18 C17 118.24(17)
C19 C18 C22 121.3(2)
C18 C19 H19 118.8
C18 C19 C20 122.39(17)
C20 C19 H19 118.8
C15 C20 C23 122.67(15)
C19 C20 C15 117.92(16)
C19 C20 C23 119.37(16)
C16 C21 H21A 109.5
C16 C21 H21B 109.5
C16 C21 H21C 109.5
H21A C21 H21B 109.5
H21A C21 H21C 109.5
H21B C21 H21C 109.5
C18 C22 H22A 109.5
C18 C22 H22B 109.5
C18 C22 H22C 109.5
H22A C22 H22B 109.5
H22A C22 H22C 109.5
H22B C22 H22C 109.5
C20 C23 H23A 109.5
C20 C23 H23B 109.5
C20 C23 H23C 109.5
H23A C23 H23B 109.5
H23A C23 H23C 109.5
H23B C23 H23C 109.5
Al1 C24 H24A 108.9
Al1 C24 H24B 108.9
N3 C24 Al1 113.35(10)
N3 C24 H24A 108.9
N3 C24 H24B 108.9
H24A C24 H24B 107.7
N3 C25 H25 116.3
C26 C25 N3 127.36(14)
C26 C25 H25 116.3
N4 C26 H26 116.3
C25 C26 N4 127.40(14)
C25 C26 H26 116.3
C28 C27 N3 120.66(14)
C28 C27 C32 120.27(14)
C32 C27 N3 119.05(14)
C27 C28 C33 120.82(14)
C29 C28 C27 118.92(15)
C29 C28 C33 120.25(15)
C28 C29 H29 119.2
C30 C29 C28 121.56(16)
C30 C29 H29 119.2
C29 C30 C34 120.49(16)
C31 C30 C29 118.64(14)
C31 C30 C34 120.87(15)
C30 C31 H31 119.2
C30 C31 C32 121.60(15)
C32 C31 H31 119.2
C27 C32 C35 120.71(14)
C31 C32 C27 119.00(15)
C31 C32 C35 120.29(15)
C28 C33 H33A 109.5
C28 C33 H33B 109.5
C28 C33 H33C 109.5
H33A C33 H33B 109.5
H33A C33 H33C 109.5
H33B C33 H33C 109.5
C30 C34 H34A 109.5
C30 C34 H34B 109.5
C30 C34 H34C 109.5
H34A C34 H34B 109.5
H34A C34 H34C 109.5
H34B C34 H34C 109.5
C32 C35 H35A 109.5
C32 C35 H35B 109.5
C32 C35 H35C 109.5
H35A C35 H35B 109.5
H35A C35 H35C 109.5
H35B C35 H35C 109.5
C37 C36 N4 119.74(14)
C41 C36 N4 121.39(14)
C41 C36 C37 118.87(14)
C36 C37 C42 121.53(14)
C38 C37 C36 119.53(15)
C38 C37 C42 118.85(15)
C37 C38 H38 119.0
C39 C38 C37 121.96(16)
C39 C38 H38 119.0
C38 C39 C40 117.94(15)
C38 C39 C43 120.64(17)
C40 C39 C43 121.42(17)
C39 C40 H40 118.9
C39 C40 C41 122.17(16)
C41 C40 H40 118.9
C36 C41 C44 121.71(13)
C40 C41 C36 119.36(15)
C40 C41 C44 118.94(14)
C37 C42 H42A 109.5
C37 C42 H42B 109.5
C37 C42 H42C 109.5
H42A C42 H42B 109.5
H42A C42 H42C 109.5
H42B C42 H42C 109.5
C39 C43 H43A 109.5
C39 C43 H43B 109.5
C39 C43 H43C 109.5
H43A C43 H43B 109.5
H43A C43 H43C 109.5
H43B C43 H43C 109.5
C41 C44 H44A 109.5
C41 C44 H44B 109.5
C41 C44 H44C 109.5
H44A C44 H44B 109.5
H44A C44 H44C 109.5
H44B C44 H44C 109.5
N101 Al2 C124 111.94(6)
N102 Al2 N101 95.46(5)
N102 Al2 C124 114.20(6)
N104 Al2 N101 117.31(6)
N104 Al2 N102 115.52(6)
N104 Al2 C124 102.97(6)
C102 N101 Al2 123.52(10)
C102 N101 C106 117.56(12)
C106 N101 Al2 118.86(9)
C104 N102 Al2 124.40(10)
C104 N102 C115 118.84(12)
C115 N102 Al2 116.64(9)
C125 N103 C124 122.49(12)
C125 N103 C127 117.99(12)
C127 N103 C124 117.46(11)
C126 N104 Al2 111.47(9)
C136 N104 Al2 135.16(10)
C136 N104 C126 112.72(12)
H10A C101 H10B 109.5
H10A C101 H10C 109.5
H10B C101 H10C 109.5
C102 C101 H10A 109.5
C102 C101 H10B 109.5
C102 C101 H10C 109.5
N101 C102 C101 119.76(14)
N101 C102 C103 123.16(14)
C103 C102 C101 117.05(14)
C102 C103 H103 116.5
C104 C103 C102 126.95(14)
C104 C103 H103 116.5
N102 C104 C103 122.80(13)
N102 C104 C105 119.64(13)
C103 C104 C105 117.54(13)
C104 C105 H10D 109.5
C104 C105 H10E 109.5
C104 C105 H10F 109.5
H10D C105 H10E 109.5
H10D C105 H10F 109.5
H10E C105 H10F 109.5
C107 C106 N101 120.34(13)
C107 C106 C111 120.60(14)
C111 C106 N101 119.07(13)
C106 C107 C112 121.42(14)
C108 C107 C106 118.65(15)
C108 C107 C112 119.89(14)
C107 C108 H108 119.1
C109 C108 C107 121.80(15)
C109 C108 H108 119.1
C108 C109 C110 118.54(15)
C108 C109 C113 120.51(16)
C110 C109 C113 120.94(16)
C109 C110 H110 119.2
C109 C110 C111 121.59(15)
C111 C110 H110 119.2
C106 C111 C114 121.14(14)
C110 C111 C106 118.77(14)
C110 C111 C114 120.09(14)
C107 C112 H11A 109.5
C107 C112 H11B 109.5
C107 C112 H11C 109.5
H11A C112 H11B 109.5
H11A C112 H11C 109.5
H11B C112 H11C 109.5
C109 C113 H11D 109.5
C109 C113 H11E 109.5
C109 C113 H11F 109.5
H11D C113 H11E 109.5
H11D C113 H11F 109.5
H11E C113 H11F 109.5
C111 C114 H11G 109.5
C111 C114 H11H 109.5
C111 C114 H11I 109.5
H11G C114 H11H 109.5
H11G C114 H11I 109.5
H11H C114 H11I 109.5
C116 C115 N102 118.05(13)
C120 C115 N102 121.16(13)
C120 C115 C116 120.75(13)
C115 C116 C121 121.63(14)
C117 C116 C115 118.78(14)
C117 C116 C121 119.51(14)
C116 C117 H117 119.2
C118 C117 C116 121.50(15)
C118 C117 H117 119.2
C117 C118 C122 121.31(16)
C119 C118 C117 118.26(15)
C119 C118 C122 120.41(16)
C118 C119 H119 118.8
C118 C119 C120 122.42(15)
C120 C119 H119 118.8
C115 C120 C123 123.19(14)
C119 C120 C115 118.12(14)
C119 C120 C123 118.66(14)
C116 C121 H12D 109.5
C116 C121 H12E 109.5
C116 C121 H12F 109.5
H12D C121 H12E 109.5
H12D C121 H12F 109.5
H12E C121 H12F 109.5
C118 C122 H12G 109.5
C118 C122 H12H 109.5
C118 C122 H12I 109.5
H12G C122 H12H 109.5
H12G C122 H12I 109.5
H12H C122 H12I 109.5
C120 C123 H12J 109.5
C120 C123 H12K 109.5
C120 C123 H12L 109.5
H12J C123 H12K 109.5
H12J C123 H12L 109.5
H12K C123 H12L 109.5
Al2 C124 H12M 108.9
Al2 C124 H12N 108.9
N103 C124 Al2 113.20(9)
N103 C124 H12M 108.9
N103 C124 H12N 108.9
H12M C124 H12N 107.8
N103 C125 H125 116.1
C126 C125 N103 127.76(13)
C126 C125 H125 116.1
N104 C126 H126 116.5
C125 C126 N104 127.04(13)
C125 C126 H126 116.5
C128 C127 N103 119.45(13)
C128 C127 C132 120.17(13)
C132 C127 N103 120.36(13)
C127 C128 C129 119.13(14)
C127 C128 C133 121.05(13)
C129 C128 C133 119.82(14)
C128 C129 H129 119.3
C130 C129 C128 121.49(14)
C130 C129 H129 119.3
C129 C130 C134 120.65(14)
C131 C130 C129 118.61(14)
C131 C130 C134 120.74(14)
C130 C131 H131 119.2
C130 C131 C132 121.53(14)
C132 C131 H131 119.2
C127 C132 C135 120.37(13)
C131 C132 C127 119.07(14)
C131 C132 C135 120.56(14)
C128 C133 H13D 109.5
C128 C133 H13E 109.5
C128 C133 H13F 109.5
H13D C133 H13E 109.5
H13D C133 H13F 109.5
H13E C133 H13F 109.5
C130 C134 H13G 109.5
C130 C134 H13H 109.5
C130 C134 H13I 109.5
H13G C134 H13H 109.5
H13G C134 H13I 109.5
H13H C134 H13I 109.5
C132 C135 H13J 109.5
C132 C135 H13K 109.5
C132 C135 H13L 109.5
H13J C135 H13K 109.5
H13J C135 H13L 109.5
H13K C135 H13L 109.5
C137 C136 N104 119.90(13)
C141 C136 N104 121.49(14)
C141 C136 C137 118.61(14)
C136 C137 C142 121.53(14)
C138 C137 C136 119.83(15)
C138 C137 C142 118.54(15)
C137 C138 H138 119.0
C137 C138 C139 121.93(16)
C139 C138 H138 119.0
C138 C139 C143 120.01(18)
C140 C139 C138 117.68(15)
C140 C139 C143 122.31(17)
C139 C140 H140 119.0
C139 C140 C141 122.09(15)
C141 C140 H140 119.0
C136 C141 C144 121.06(14)
C140 C141 C136 119.70(15)
C140 C141 C144 119.22(14)
C137 C142 H14D 109.5
C137 C142 H14E 109.5
C137 C142 H14F 109.5
H14D C142 H14E 109.5
H14D C142 H14F 109.5
H14E C142 H14F 109.5
C139 C143 H14G 109.5
C139 C143 H14H 109.5
C139 C143 H14I 109.5
H14G C143 H14H 109.5
H14G C143 H14I 109.5
H14H C143 H14I 109.5
C141 C144 H14J 109.5
C141 C144 H14K 109.5
C141 C144 H14L 109.5
H14J C144 H14K 109.5
H14J C144 H14L 109.5
H14K C144 H14L 109.5

loop_
_geom_bond_atom_site_label_1
_geom_bond_atom_site_label_2
_geom_bond_distance
Al1 N1 1.9110(13)
Al1 N2 1.9015(13)
Al1 N4 1.8237(13)
Al1 C24 1.9807(15)
N1 C2 1.3351(19)
N1 C6 1.4519(17)
N2 C4 1.3393(19)
N2 C15 1.4497(18)
N3 C24 1.4645(18)
N3 C25 1.3865(19)
N3 C27 1.4279(19)
N4 C26 1.4253(19)
N4 C36 1.4225(18)
C1 H1A 0.9800
C1 H1B 0.9800
C1 H1C 0.9800
C1 C2 1.509(2)
C2 C3 1.402(2)
C3 H3 0.9500
C3 C4 1.398(2)
C4 C5 1.502(2)
C5 H5A 0.9800
C5 H5B 0.9800
C5 H5C 0.9800
C6 C7 1.403(2)
C6 C11 1.396(2)
C7 C8 1.392(2)
C7 C12 1.504(2)
C8 H8 0.9500
C8 C9 1.389(2)
C9 C10 1.389(2)
C9 C13 1.501(2)
C10 H10 0.9500
C10 C11 1.395(2)
C11 C14 1.504(2)
C12 H12A 0.9800
C12 H12B 0.9800
C12 H12C 0.9800
C13 H13A 0.9800
C13 H13B 0.9800
C13 H13C 0.9800
C14 H14A 0.9800
C14 H14B 0.9800
C14 H14C 0.9800
C15 C16 1.403(2)
C15 C20 1.401(2)
C16 C17 1.388(2)
C16 C21 1.504(2)
C17 H17 0.9500
C17 C18 1.389(3)
C18 C19 1.384(3)
C18 C22 1.513(3)
C19 H19 0.9500
C19 C20 1.396(2)
C20 C23 1.501(2)
C21 H21A 0.9800
C21 H21B 0.9800
C21 H21C 0.9800
C22 H22A 0.9800
C22 H22B 0.9800
C22 H22C 0.9800
C23 H23A 0.9800
C23 H23B 0.9800
C23 H23C 0.9800
C24 H24A 0.9900
C24 H24B 0.9900
C25 H25 0.9500
C25 C26 1.341(2)
C26 H26 0.9500
C27 C28 1.402(2)
C27 C32 1.403(2)
C28 C29 1.394(2)
C28 C33 1.506(2)
C29 H29 0.9500
C29 C30 1.390(2)
C30 C31 1.387(2)
C30 C34 1.506(2)
C31 H31 0.9500
C31 C32 1.392(2)
C32 C35 1.508(2)
C33 H33A 0.9800
C33 H33B 0.9800
C33 H33C 0.9800
C34 H34A 0.9800
C34 H34B 0.9800
C34 H34C 0.9800
C35 H35A 0.9800
C35 H35B 0.9800
C35 H35C 0.9800
C36 C37 1.413(2)
C36 C41 1.406(2)
C37 C38 1.394(2)
C37 C42 1.506(2)
C38 H38 0.9500
C38 C39 1.385(3)
C39 C40 1.387(3)
C39 C43 1.513(2)
C40 H40 0.9500
C40 C41 1.397(2)
C41 C44 1.497(2)
C42 H42A 0.9800
C42 H42B 0.9800
C42 H42C 0.9800
C43 H43A 0.9800
C43 H43B 0.9800
C43 H43C 0.9800
C44 H44A 0.9800
C44 H44B 0.9800
C44 H44C 0.9800
Al2 N101 1.9160(13)
Al2 N102 1.9016(13)
Al2 N104 1.8240(13)
Al2 C124 1.9853(14)
N101 C102 1.3353(19)
N101 C106 1.4523(18)
N102 C104 1.3377(19)
N102 C115 1.4515(18)
N103 C124 1.4644(17)
N103 C125 1.3864(18)
N103 C127 1.4300(18)
N104 C126 1.4309(18)
N104 C136 1.4235(18)
C101 H10A 0.9800
C101 H10B 0.9800
C101 H10C 0.9800
C101 C102 1.507(2)
C102 C103 1.403(2)
C103 H103 0.9500
C103 C104 1.400(2)
C104 C105 1.503(2)
C105 H10D 0.9800
C105 H10E 0.9800
C105 H10F 0.9800
C106 C107 1.400(2)
C106 C111 1.404(2)
C107 C108 1.398(2)
C107 C112 1.505(2)
C108 H108 0.9500
C108 C109 1.387(2)
C109 C110 1.392(2)
C109 C113 1.509(2)
C110 H110 0.9500
C110 C111 1.395(2)
C111 C114 1.506(2)
C112 H11A 0.9800
C112 H11B 0.9800
C112 H11C 0.9800
C113 H11D 0.9800
C113 H11E 0.9800
C113 H11F 0.9800
C114 H11G 0.9800
C114 H11H 0.9800
C114 H11I 0.9800
C115 C116 1.403(2)
C115 C120 1.401(2)
C116 C117 1.393(2)
C116 C121 1.506(2)
C117 H117 0.9500
C117 C118 1.389(2)
C118 C119 1.387(2)
C118 C122 1.506(2)
C119 H119 0.9500
C119 C120 1.390(2)
C120 C123 1.507(2)
C121 H12D 0.9800
C121 H12E 0.9800
C121 H12F 0.9800
C122 H12G 0.9800
C122 H12H 0.9800
C122 H12I 0.9800
C123 H12J 0.9800
C123 H12K 0.9800
C123 H12L 0.9800
C124 H12M 0.9900
C124 H12N 0.9900
C125 H125 0.9500
C125 C126 1.339(2)
C126 H126 0.9500
C127 C128 1.397(2)
C127 C132 1.405(2)
C128 C129 1.398(2)
C128 C133 1.506(2)
C129 H129 0.9500
C129 C130 1.389(2)
C130 C131 1.389(2)
C130 C134 1.511(2)
C131 H131 0.9500
C131 C132 1.394(2)
C132 C135 1.503(2)
C133 H13D 0.9800
C133 H13E 0.9800
C133 H13F 0.9800
C134 H13G 0.9800
C134 H13H 0.9800
C134 H13I 0.9800
C135 H13J 0.9800
C135 H13K 0.9800
C135 H13L 0.9800
C136 C137 1.412(2)
C136 C141 1.406(2)
C137 C138 1.393(2)
C137 C142 1.503(2)
C138 H138 0.9500
C138 C139 1.394(3)
C139 C140 1.388(3)
C139 C143 1.511(2)
C140 H140 0.9500
C140 C141 1.397(2)
C141 C144 1.503(2)
C142 H14D 0.9800
C142 H14E 0.9800
C142 H14F 0.9800
C143 H14G 0.9800
C143 H14H 0.9800
C143 H14I 0.9800
C144 H14J 0.9800
C144 H14K 0.9800
C144 H14L 0.9800

loop_
_geom_torsion_atom_site_label_1
_geom_torsion_atom_site_label_2
_geom_torsion_atom_site_label_3
_geom_torsion_atom_site_label_4
_geom_torsion
Al1 N1 C2 C1 -173.44(12)
Al1 N1 C2 C3 8.3(2)
Al1 N1 C6 C7 -95.38(14)
Al1 N1 C6 C11 83.25(15)
Al1 N2 C4 C3 -5.5(2)
Al1 N2 C4 C5 176.28(11)
Al1 N2 C15 C16 82.53(15)
Al1 N2 C15 C20 -93.71(15)
Al1 N4 C26 C25 31.6(2)
Al1 N4 C36 C37 -116.49(16)
Al1 N4 C36 C41 63.4(2)
N1 Al1 N4 C26 86.91(11)
N1 Al1 N4 C36 -100.64(15)
N1 C2 C3 C4 9.8(3)
N1 C6 C7 C8 177.34(13)
N1 C6 C7 C12 -2.8(2)
N1 C6 C11 C10 -176.43(13)
N1 C6 C11 C14 5.3(2)
N2 Al1 N4 C26 -161.35(10)
N2 Al1 N4 C36 11.09(17)
N2 C15 C16 C17 -170.74(14)
N2 C15 C16 C21 11.3(2)
N2 C15 C20 C19 171.27(16)
N2 C15 C20 C23 -11.0(2)
N3 C25 C26 N4 2.1(3)
N3 C27 C28 C29 178.62(14)
N3 C27 C28 C33 -1.6(2)
N3 C27 C32 C31 -178.60(13)
N3 C27 C32 C35 1.5(2)
N4 C36 C37 C38 -175.22(15)
N4 C36 C37 C42 8.2(2)
N4 C36 C41 C40 176.24(15)
N4 C36 C41 C44 -4.1(2)
C1 C2 C3 C4 -168.48(16)
C2 N1 C6 C7 79.80(17)
C2 N1 C6 C11 -101.57(16)
C2 C3 C4 N2 -11.4(3)
C2 C3 C4 C5 166.86(16)
C4 N2 C15 C16 -94.47(17)
C4 N2 C15 C20 89.29(19)
C6 N1 C2 C1 11.7(2)
C6 N1 C2 C3 -166.54(14)
C6 C7 C8 C9 -0.8(2)
C7 C6 C11 C10 2.2(2)
C7 C6 C11 C14 -176.07(14)
C7 C8 C9 C10 1.8(2)
C7 C8 C9 C13 -177.64(15)
C8 C9 C10 C11 -0.9(2)
C9 C10 C11 C6 -1.1(2)
C9 C10 C11 C14 177.22(15)
C11 C6 C7 C8 -1.3(2)
C11 C6 C7 C12 178.56(14)
C12 C7 C8 C9 179.40(15)
C13 C9 C10 C11 178.57(15)
C15 N2 C4 C3 171.19(14)
C15 N2 C4 C5 -7.0(2)
C15 C16 C17 C18 -1.8(3)
C16 C15 C20 C19 -4.9(3)
C16 C15 C20 C23 172.87(16)
C16 C17 C18 C19 -2.3(3)
C16 C17 C18 C22 177.8(2)
C17 C18 C19 C20 2.9(3)
C18 C19 C20 C15 0.6(3)
C18 C19 C20 C23 -177.2(2)
C20 C15 C16 C17 5.5(2)
C20 C15 C16 C21 -172.50(15)
C21 C16 C17 C18 176.19(18)
C22 C18 C19 C20 -177.2(3)
C24 Al1 N4 C26 -35.74(12)
C24 Al1 N4 C36 136.71(15)
C24 N3 C25 C26 -26.2(3)
C24 N3 C27 C28 -90.95(18)
C24 N3 C27 C32 87.67(18)
C25 N3 C24 Al1 10.1(2)
C25 N3 C27 C28 73.96(19)
C25 N3 C27 C32 -107.42(17)
C26 N4 C36 C37 55.94(19)
C26 N4 C36 C41 -124.15(16)
C27 N3 C24 Al1 174.22(11)
C27 N3 C25 C26 169.85(16)
C27 C28 C29 C30 0.7(2)
C28 C27 C32 C31 0.0(2)
C28 C27 C32 C35 -179.86(15)
C28 C29 C30 C31 -1.4(2)
C28 C29 C30 C34 177.67(15)
C29 C30 C31 C32 1.4(2)
C30 C31 C32 C27 -0.8(2)
C30 C31 C32 C35 179.13(15)
C32 C27 C28 C29 0.0(2)
C32 C27 C28 C33 179.79(15)
C33 C28 C29 C30 -179.11(15)
C34 C30 C31 C32 -177.62(15)
C36 N4 C26 C25 -142.65(17)
C36 C37 C38 C39 -2.3(3)
C37 C36 C41 C40 -3.8(2)
C37 C36 C41 C44 175.79(16)
C37 C38 C39 C40 -1.4(3)
C37 C38 C39 C43 177.49(19)
C38 C39 C40 C41 2.5(3)
C39 C40 C41 C36 0.2(3)
C39 C40 C41 C44 -179.47(17)
C41 C36 C37 C38 4.9(2)
C41 C36 C37 C42 -171.73(16)
C42 C37 C38 C39 174.43(18)
C43 C39 C40 C41 -176.42(19)
Al2 N101 C102 C101 172.85(12)
Al2 N101 C102 C103 -9.3(2)
Al2 N101 C106 C107 -83.71(15)
Al2 N101 C106 C111 95.99(14)
Al2 N102 C104 C103 5.0(2)
Al2 N102 C104 C105 -176.80(11)
Al2 N102 C115 C116 -81.25(14)
Al2 N102 C115 C120 96.34(14)
Al2 N104 C126 C125 -33.2(2)
Al2 N104 C136 C137 114.06(15)
Al2 N104 C136 C141 -65.5(2)
N101 Al2 N104 C126 -85.31(11)
N101 Al2 N104 C136 104.95(14)
N101 C102 C103 C104 -9.0(3)
N101 C106 C107 C108 177.35(13)
N101 C106 C107 C112 -4.7(2)
N101 C106 C111 C110 -178.56(13)
N101 C106 C111 C114 1.3(2)
N102 Al2 N104 C126 163.27(9)
N102 Al2 N104 C136 -6.47(16)
N102 C115 C116 C117 172.88(13)
N102 C115 C116 C121 -10.3(2)
N102 C115 C120 C119 -174.36(13)
N102 C115 C120 C123 7.5(2)
N103 C125 C126 N104 -2.1(3)
N103 C127 C128 C129 178.11(13)
N103 C127 C128 C133 -1.3(2)
N103 C127 C132 C131 -177.65(13)
N103 C127 C132 C135 1.7(2)
N104 C136 C137 C138 176.25(14)
N104 C136 C137 C142 -7.3(2)
N104 C136 C141 C140 -176.76(13)
N104 C136 C141 C144 5.0(2)
C101 C102 C103 C104 168.88(16)
C102 N101 C106 C107 99.24(17)
C102 N101 C106 C111 -81.06(17)
C102 C103 C104 N102 11.4(3)
C102 C103 C104 C105 -166.78(16)
C104 N102 C115 C116 95.02(16)
C104 N102 C115 C120 -87.39(17)
C106 N101 C102 C101 -10.2(2)
C106 N101 C102 C103 167.62(14)
C106 C107 C108 C109 1.6(2)
C107 C106 C111 C110 1.1(2)
C107 C106 C111 C114 -178.97(14)
C107 C108 C109 C110 0.4(2)
C107 C108 C109 C113 -178.98(16)
C108 C109 C110 C111 -1.7(2)
C109 C110 C111 C106 0.9(2)
C109 C110 C111 C114 -178.97(15)
C111 C106 C107 C108 -2.3(2)
C111 C106 C107 C112 175.56(14)
C112 C107 C108 C109 -176.37(15)
C113 C109 C110 C111 177.71(15)
C115 N102 C104 C103 -170.95(14)
C115 N102 C104 C105 7.2(2)
C115 C116 C117 C118 2.6(2)
C116 C115 C120 C119 3.2(2)
C116 C115 C120 C123 -174.99(14)
C116 C117 C118 C119 1.0(3)
C116 C117 C118 C122 179.37(18)
C117 C118 C119 C120 -2.6(3)
C118 C119 C120 C115 0.6(2)
C118 C119 C120 C123 178.80(16)
C120 C115 C116 C117 -4.7(2)
C120 C115 C116 C121 172.12(14)
C121 C116 C117 C118 -174.29(15)
C122 C118 C119 C120 178.97(18)
C124 Al2 N104 C126 38.09(11)
C124 Al2 N104 C136 -131.65(14)
C124 N103 C125 C126 26.5(2)
C124 N103 C127 C128 -91.45(17)
C124 N103 C127 C132 86.78(17)
C125 N103 C124 Al2 -9.03(18)
C125 N103 C127 C128 104.47(16)
C125 N103 C127 C132 -77.30(18)
C126 N104 C136 C137 -55.59(18)
C126 N104 C136 C141 124.86(14)
C127 N103 C124 Al2 -172.33(10)
C127 N103 C125 C126 -170.28(15)
C127 C128 C129 C130 -0.2(2)
C128 C127 C132 C131 0.6(2)
C128 C127 C132 C135 179.90(14)
C128 C129 C130 C131 0.1(2)
C128 C129 C130 C134 180.00(15)
C129 C130 C131 C132 0.3(2)
C130 C131 C132 C127 -0.7(2)
C130 C131 C132 C135 179.98(14)
C132 C127 C128 C129 -0.1(2)
C132 C127 C128 C133 -179.58(14)
C133 C128 C129 C130 179.24(15)
C134 C130 C131 C132 -179.55(15)
C136 N104 C126 C125 138.95(16)
C136 C137 C138 C139 1.4(2)
C137 C136 C141 C140 3.7(2)
C137 C136 C141 C144 -174.51(14)
C137 C138 C139 C140 2.0(3)
C137 C138 C139 C143 -178.61(17)
C138 C139 C140 C141 -2.5(2)
C139 C140 C141 C136 -0.3(2)
C139 C140 C141 C144 177.89(15)
C141 C136 C137 C138 -4.2(2)
C141 C136 C137 C142 172.21(14)
C142 C137 C138 C139 -175.13(16)
C143 C139 C140 C141 178.10(16)

loop_
_platon_squeeze_void_nr
_platon_squeeze_void_average_x
_platon_squeeze_void_average_y
_platon_squeeze_void_average_z
_platon_squeeze_void_volume
_platon_squeeze_void_count_electrons
_platon_squeeze_void_content
1 0.250 -0.126 0.250 577 122 ' '
2 0.750 0.121 0.750 578 122 ' '
3 0.000 0.500 0.000 39 0 ' '
4 0.500 0.500 0.500 39 0 ' '
